data_4081273
loop_
_publ_author_name
'Wooles, Ashley J.'
'Lewis, William'
'Blake, Alexander J.'
'Liddle, Stephen T.'

_publ_section_title
;
 \b-Diketiminate Derivatives of Alkali Metals and Uranium
;
_journal_issue 18
_journal_name_full Organometallics
_journal_page_first 5058
_journal_paper_doi 10.1021/om400435b
_journal_volume 32
_journal_year 2013
_chemical_formula_moiety 'C35 H53 I3 N2 U, C6 D6'
_chemical_formula_sum 'C41 H53 D6 I3 N2 U'
_chemical_formula_weight 1204.67
_space_group_IT_number 33
_symmetry_cell_setting orthorhombic
_symmetry_space_group_name_Hall 'P 2c -2n'
_symmetry_space_group_name_H-M 'P n a 21'
_atom_sites_solution_hydrogens 'geom, Me from difmap'
_atom_sites_solution_primary direct
_atom_sites_solution_secondary difmap
_audit_creation_method 'enCIFer editing of SHELXL97 CIF output'
_cell_angle_alpha 90.00
_cell_angle_beta 90.00
_cell_angle_gamma 90.00
_cell_formula_units_Z 4
_cell_length_a 22.595(6)
_cell_length_b 18.131(4)
_cell_length_c 10.480(3)
_cell_measurement_reflns_used 14134
_cell_measurement_temperature 90(2)
_cell_measurement_theta_max 27.82
_cell_measurement_theta_min 2.12
_cell_volume 4293.3(19)
_computing_cell_refinement 'Bruker SAINT version 6.36A (Bruker, 2000)'
_computing_data_collection 'Bruker SMART version 5.625 (Bruker, 2001)'
_computing_data_reduction 'Bruker SAINT; SHELXTL (Sheldrick, 2008)'
_computing_molecular_graphics 'SHELXTL (Sheldrick, 2008)'
_computing_publication_material 'enCIFer (Allen et al., 2004); PLATON (Spek, 2009)'
_computing_structure_refinement 'SHELXL97 (Sheldrick, 2008)'
_computing_structure_solution 'SHELXTL (Sheldrick, 2008)'
_diffrn_ambient_temperature 90(2)
_diffrn_detector_area_resol_mean 8.366
_diffrn_measured_fraction_theta_full 0.999
_diffrn_measured_fraction_theta_max 0.971
_diffrn_measurement_device_type 'Bruker SMART APEX CCD area detector'
_diffrn_measurement_method \w
_diffrn_radiation_monochromator graphite
_diffrn_radiation_source 'normal-focus sealed tube'
_diffrn_radiation_type MoK\a
_diffrn_radiation_wavelength 0.71073
_diffrn_reflns_av_R_equivalents 0.029
_diffrn_reflns_av_sigmaI/netI 0.043
_diffrn_reflns_limit_h_max 29
_diffrn_reflns_limit_h_min -29
_diffrn_reflns_limit_k_max 22
_diffrn_reflns_limit_k_min -23
_diffrn_reflns_limit_l_max 13
_diffrn_reflns_limit_l_min -13
_diffrn_reflns_number 33939
_diffrn_reflns_theta_full 25.00
_diffrn_reflns_theta_max 27.82
_diffrn_reflns_theta_min 2.12
_exptl_absorpt_coefficient_mu 5.966
_exptl_absorpt_correction_T_max 0.14
_exptl_absorpt_correction_T_min 0.07
_exptl_absorpt_correction_type multi-scan
_exptl_absorpt_process_details 'SADABS 2007/2'
_exptl_crystal_colour 'DARK RED'
_exptl_crystal_density_diffrn 1.864
_exptl_crystal_description BLOCK
_exptl_crystal_F_000 2280
_exptl_crystal_size_max 0.39
_exptl_crystal_size_mid 0.28
_exptl_crystal_size_min 0.13
_refine_diff_density_max 0.91
_refine_diff_density_min -1.19
_refine_diff_density_rms 0.10
_refine_ls_abs_structure_details 'Flack H D (1983), Acta Cryst. A39, 876-881'
_refine_ls_abs_structure_Flack 0.029(2)
_refine_ls_extinction_method none
_refine_ls_goodness_of_fit_ref 1.01
_refine_ls_hydrogen_treatment constr
_refine_ls_matrix_type full
_refine_ls_number_parameters 438
_refine_ls_number_reflns 9364
_refine_ls_number_restraints 1
_refine_ls_restrained_S_all 1.01
_refine_ls_R_factor_all 0.0223
_refine_ls_R_factor_gt 0.0194
_refine_ls_shift/su_max 0.003
_refine_ls_shift/su_mean 0.000
_refine_ls_structure_factor_coef Fsqd
_refine_ls_weighting_details 'calc w=1/[\s^2^(Fo^2^) where P=(Fo^2^+2Fc^2^)/3'
_refine_ls_weighting_scheme calc
_refine_ls_wR_factor_gt 0.0454
_refine_ls_wR_factor_ref 0.0466
_reflns_number_gt 8879
_reflns_number_total 9364
_reflns_threshold_expression I>2\s(I)
_cod_data_source_file om400435b_si_001.cif
_cod_data_source_block 3
_cod_original_cell_volume 4293.2(18)
_cod_original_sg_symbol_Hall 'P 2c -2n '
_cod_database_code 4081273
_nottingham_internal_coll_name UAWALL
_nottingham_internal_coll_number 11844
_nottingham_internal_coll_client AW/STL
_nottingham_internal_coll_type sphere
_nottingham_internal_coll_frame_time 10
_nottingham_internal_coll_frame_width 0.3
_nottingham_internal_coll_frame_method \w
_nottingham_internal_coll_user AW
_nottingham_internal_coll_date 12/09/2012
_nottingham_internal_coll_location NOTTS
_nottingham_internal_process_user AW
_nottingham_internal_process_date 13/09/2012
_nottingham_internal_solution_user AW
_nottingham_internal_solution_date 13/09/2012
_nottingham_internal_refinement_user AW/STL
_nottingham_internal_refinement_date 15/01/2013
_nottingham_internal_validation_user AJB
_nottingham_internal_validation_date 26/1/2013

loop_
_symmetry_equiv_pos_as_xyz
'x, y, z'
'-x, -y, z+1/2'
'-x+1/2, y+1/2, z+1/2'
'x+1/2, -y+1/2, z'

loop_
_atom_site_label
_atom_site_type_symbol
_atom_site_fract_x
_atom_site_fract_y
_atom_site_fract_z
_atom_site_U_iso_or_equiv
_atom_site_adp_type
_atom_site_occupancy
_atom_site_symmetry_multiplicity
_atom_site_calc_flag
_atom_site_refinement_flags
U1 U 0.343903(5) 0.773861(6) 0.637501(16) 0.01321(3) Uani 1 1 d .
I1 I 0.307404(11) 0.674776(14) 0.85201(2) 0.01997(6) Uani 1 1 d .
I2 I 0.350468(11) 0.905688(14) 0.80270(3) 0.02434(6) Uani 1 1 d .
I3 I 0.459388(11) 0.697448(14) 0.65870(2) 0.02535(6) Uani 1 1 d .
N1 N 0.26945(13) 0.75531(16) 0.4939(3) 0.0123(6) Uani 1 1 d .
N2 N 0.37867(13) 0.84045(15) 0.4533(3) 0.0138(6) Uani 1 1 d .
C1 C 0.35921(17) 0.71731(19) 0.3962(4) 0.0151(7) Uani 1 1 d .
H1A H 0.3847 0.6758 0.3903 0.018 Uiso 1 1 calc R
C2 C 0.38623(14) 0.78895(19) 0.3683(3) 0.0121(7) Uani 1 1 d .
C3 C 0.42060(15) 0.7919(2) 0.2415(3) 0.0145(7) Uani 1 1 d .
C4 C 0.47971(17) 0.7487(2) 0.2606(4) 0.0234(8) Uani 1 1 d .
H4A H 0.5013 0.7694 0.3334 0.035 Uiso 1 1 calc R
H4B H 0.5040 0.7530 0.1834 0.035 Uiso 1 1 calc R
H4C H 0.4710 0.6966 0.2769 0.035 Uiso 1 1 calc R
C5 C 0.43450(17) 0.8694(2) 0.1933(4) 0.0210(8) Uani 1 1 d .
H5A H 0.3983 0.8991 0.1934 0.032 Uiso 1 1 calc R
H5B H 0.4503 0.8665 0.1064 0.032 Uiso 1 1 calc R
H5C H 0.4639 0.8924 0.2494 0.032 Uiso 1 1 calc R
C6 C 0.38493(16) 0.75288(19) 0.1366(4) 0.0206(7) Uani 1 1 d .
H6A H 0.3807 0.7005 0.1580 0.031 Uiso 1 1 calc R
H6B H 0.4056 0.7577 0.0549 0.031 Uiso 1 1 calc R
H6C H 0.3456 0.7755 0.1301 0.031 Uiso 1 1 calc R
C7 C 0.39702(17) 0.91783(19) 0.4486(3) 0.0153(7) Uani 1 1 d .
C8 C 0.35323(17) 0.9702(2) 0.4187(4) 0.0178(8) Uani 1 1 d .
C9 C 0.3684(2) 1.0447(2) 0.4289(4) 0.0233(8) Uani 1 1 d .
H9 H 0.3396 1.0812 0.4095 0.028 Uiso 1 1 calc R
C10 C 0.42416(19) 1.0661(2) 0.4666(4) 0.0278(9) Uani 1 1 d .
H10 H 0.4334 1.1170 0.4733 0.033 Uiso 1 1 calc R
C11 C 0.46661(19) 1.0140(2) 0.4945(4) 0.0263(9) Uani 1 1 d .
H11 H 0.5051 1.0297 0.5192 0.032 Uiso 1 1 calc R
C12 C 0.45425(17) 0.9382(2) 0.4874(4) 0.0196(8) Uani 1 1 d .
C13 C 0.50310(18) 0.8852(2) 0.5241(4) 0.0246(9) Uani 1 1 d .
H13 H 0.4878 0.8339 0.5118 0.030 Uiso 1 1 calc R
C14 C 0.52076(19) 0.8935(2) 0.6648(4) 0.0328(10) Uani 1 1 d .
H14A H 0.5368 0.9430 0.6792 0.049 Uiso 1 1 calc R
H14B H 0.5509 0.8567 0.6862 0.049 Uiso 1 1 calc R
H14C H 0.4859 0.8861 0.7189 0.049 Uiso 1 1 calc R
C15 C 0.55833(19) 0.8941(3) 0.4402(5) 0.0373(12) Uani 1 1 d .
H15A H 0.5469 0.8916 0.3501 0.056 Uiso 1 1 calc R
H15B H 0.5865 0.8545 0.4593 0.056 Uiso 1 1 calc R
H15C H 0.5768 0.9419 0.4576 0.056 Uiso 1 1 calc R
C16 C 0.29111(17) 0.9504(2) 0.3775(3) 0.0197(8) Uani 1 1 d .
H16 H 0.2896 0.8958 0.3645 0.024 Uiso 1 1 calc R
C17 C 0.24645(18) 0.9699(2) 0.4818(4) 0.0266(9) Uani 1 1 d .
H17A H 0.2579 0.9458 0.5617 0.040 Uiso 1 1 calc R
H17B H 0.2070 0.9530 0.4563 0.040 Uiso 1 1 calc R
H17C H 0.2458 1.0235 0.4941 0.040 Uiso 1 1 calc R
C18 C 0.2741(2) 0.9872(2) 0.2515(4) 0.0271(9) Uani 1 1 d .
H18A H 0.2751 1.0409 0.2617 0.041 Uiso 1 1 calc R
H18B H 0.2341 0.9718 0.2271 0.041 Uiso 1 1 calc R
H18C H 0.3021 0.9724 0.1849 0.041 Uiso 1 1 calc R
C19 C 0.30068(16) 0.7023(2) 0.4305(3) 0.0131(7) Uani 1 1 d .
C20 C 0.28087(17) 0.61928(19) 0.4216(3) 0.0158(7) Uani 1 1 d .
C21 C 0.32113(18) 0.5739(2) 0.5104(4) 0.0203(8) Uani 1 1 d .
H21A H 0.3626 0.5815 0.4863 0.030 Uiso 1 1 calc R
H21B H 0.3112 0.5214 0.5026 0.030 Uiso 1 1 calc R
H21C H 0.3152 0.5898 0.5989 0.030 Uiso 1 1 calc R
C22 C 0.28886(18) 0.5882(2) 0.2850(4) 0.0212(8) Uani 1 1 d .
H22A H 0.2644 0.6165 0.2254 0.032 Uiso 1 1 calc R
H22B H 0.2767 0.5363 0.2834 0.032 Uiso 1 1 calc R
H22C H 0.3305 0.5921 0.2600 0.032 Uiso 1 1 calc R
C23 C 0.21674(16) 0.6091(2) 0.4644(4) 0.0203(8) Uani 1 1 d .
H23A H 0.2125 0.6257 0.5529 0.030 Uiso 1 1 calc R
H23B H 0.2060 0.5569 0.4583 0.030 Uiso 1 1 calc R
H23C H 0.1906 0.6383 0.4093 0.030 Uiso 1 1 calc R
C24 C 0.20942(16) 0.77818(18) 0.4675(4) 0.0141(7) Uani 1 1 d .
C25 C 0.17476(17) 0.8052(2) 0.5708(4) 0.0153(8) Uani 1 1 d .
C26 C 0.11921(16) 0.83699(19) 0.5461(3) 0.0176(8) Uani 1 1 d .
H26 H 0.0960 0.8546 0.6153 0.021 Uiso 1 1 calc R
C27 C 0.09761(17) 0.8432(2) 0.4232(4) 0.0220(8) Uani 1 1 d .
H27 H 0.0605 0.8659 0.4073 0.026 Uiso 1 1 calc R
C28 C 0.13115(17) 0.8156(2) 0.3240(4) 0.0203(8) Uani 1 1 d .
H28 H 0.1161 0.8192 0.2396 0.024 Uiso 1 1 calc R
C29 C 0.18671(16) 0.7824(2) 0.3428(4) 0.0166(7) Uani 1 1 d .
C30 C 0.21605(17) 0.7539(2) 0.2210(3) 0.0177(7) Uani 1 1 d .
H30 H 0.2537 0.7287 0.2454 0.021 Uiso 1 1 calc R
C31 C 0.17671(18) 0.6977(2) 0.1520(4) 0.0258(8) Uani 1 1 d .
H31A H 0.1604 0.6628 0.2142 0.039 Uiso 1 1 calc R
H31B H 0.2003 0.6709 0.0887 0.039 Uiso 1 1 calc R
H31C H 0.1442 0.7236 0.1091 0.039 Uiso 1 1 calc R
C32 C 0.23124(17) 0.81650(19) 0.1283(4) 0.0213(8) Uani 1 1 d .
H32A H 0.1952 0.8441 0.1073 0.032 Uiso 1 1 calc R
H32B H 0.2482 0.7957 0.0500 0.032 Uiso 1 1 calc R
H32C H 0.2600 0.8497 0.1681 0.032 Uiso 1 1 calc R
C33 C 0.19178(17) 0.8005(2) 0.7101(3) 0.0166(8) Uani 1 1 d .
H1 H 0.2349 0.7881 0.7142 0.020 Uiso 1 1 calc R
C34 C 0.15788(17) 0.7376(2) 0.7747(4) 0.0227(9) Uani 1 1 d .
H34A H 0.1152 0.7469 0.7682 0.034 Uiso 1 1 calc R
H34B H 0.1692 0.7348 0.8648 0.034 Uiso 1 1 calc R
H34C H 0.1674 0.6909 0.7325 0.034 Uiso 1 1 calc R
C35 C 0.18267(17) 0.8724(2) 0.7835(4) 0.0194(8) Uani 1 1 d .
H35A H 0.1985 0.9136 0.7337 0.029 Uiso 1 1 calc R
H35B H 0.2033 0.8696 0.8656 0.029 Uiso 1 1 calc R
H35C H 0.1403 0.8801 0.7984 0.029 Uiso 1 1 calc R
C36 C 0.4436(2) 0.4313(3) 0.5804(6) 0.0509(15) Uani 1 1 d .
H36 H 0.4020 0.4238 0.5775 0.061 Uiso 1 1 calc R
C37 C 0.4678(3) 0.4737(3) 0.6756(6) 0.0639(19) Uani 1 1 d .
H37 H 0.4432 0.4948 0.7395 0.077 Uiso 1 1 calc R
C38 C 0.5289(3) 0.4856(3) 0.6776(5) 0.0617(18) Uani 1 1 d .
H38 H 0.5463 0.5145 0.7432 0.074 Uiso 1 1 calc R
C39 C 0.5637(3) 0.4552(3) 0.5841(5) 0.0449(13) Uani 1 1 d .
H39 H 0.6052 0.4637 0.5842 0.054 Uiso 1 1 calc R
C40 C 0.5390(2) 0.4129(3) 0.4914(5) 0.0381(11) Uani 1 1 d .
H40 H 0.5635 0.3923 0.4269 0.046 Uiso 1 1 calc R
C41 C 0.4793(2) 0.3994(3) 0.4891(5) 0.0420(12) Uani 1 1 d .
H41 H 0.4627 0.3685 0.4252 0.050 Uiso 1 1 calc R

loop_
_atom_site_aniso_label
_atom_site_aniso_U_11
_atom_site_aniso_U_22
_atom_site_aniso_U_33
_atom_site_aniso_U_23
_atom_site_aniso_U_13
_atom_site_aniso_U_12
U1 0.01299(6) 0.01370(6) 0.01293(6) 0.00058(5) -0.00108(6) -0.00051(4)
I1 0.02193(12) 0.01993(12) 0.01804(11) 0.00286(10) 0.00001(10) -0.00087(10)
I2 0.02837(14) 0.01990(13) 0.02476(13) -0.00611(10) -0.00208(11) -0.00198(10)
I3 0.01661(12) 0.03013(13) 0.02931(15) 0.01012(11) 0.00066(11) 0.00565(10)
N1 0.0106(14) 0.0136(14) 0.0128(14) 0.0001(11) -0.0024(11) -0.0010(12)
N2 0.0134(16) 0.0108(14) 0.0171(15) 0.0035(11) -0.0010(12) -0.0004(12)
C1 0.0173(18) 0.0107(17) 0.0173(19) 0.0015(13) -0.0026(14) 0.0011(14)
C2 0.0077(16) 0.0139(16) 0.0147(17) 0.0036(13) 0.0003(13) -0.0001(13)
C3 0.0146(19) 0.0147(17) 0.0142(17) 0.0015(13) 0.0028(14) -0.0016(14)
C4 0.017(2) 0.0242(19) 0.030(2) -0.0018(18) 0.0056(16) 0.0043(16)
C5 0.022(2) 0.022(2) 0.0188(19) -0.0009(15) 0.0059(15) -0.0054(16)
C6 0.0219(17) 0.0260(17) 0.0140(16) -0.0005(19) 0.0015(18) -0.0026(14)
C7 0.022(2) 0.0098(17) 0.0141(17) 0.0015(13) 0.0004(14) -0.0034(14)
C8 0.026(2) 0.0167(18) 0.0106(17) -0.0008(14) -0.0001(14) 0.0001(15)
C9 0.035(2) 0.0142(18) 0.021(2) 0.0010(15) 0.0027(17) 0.0039(17)
C10 0.033(3) 0.0145(19) 0.035(2) -0.0049(17) 0.0040(19) -0.0085(17)
C11 0.030(2) 0.020(2) 0.029(2) -0.0053(16) 0.0013(18) -0.0106(18)
C12 0.020(2) 0.0199(19) 0.0187(19) 0.0000(15) 0.0007(15) -0.0028(15)
C13 0.019(2) 0.024(2) 0.031(2) 0.0001(17) -0.0039(17) -0.0079(16)
C14 0.024(2) 0.036(2) 0.038(3) 0.001(2) -0.0122(19) -0.0020(17)
C15 0.015(2) 0.035(3) 0.062(3) -0.003(2) -0.001(2) -0.0061(19)
C16 0.024(2) 0.0150(18) 0.020(2) 0.0046(14) -0.0039(15) 0.0006(15)
C17 0.024(2) 0.025(2) 0.031(2) 0.0041(17) 0.0022(18) 0.0022(17)
C18 0.041(3) 0.019(2) 0.021(2) 0.0036(16) -0.0055(19) 0.0055(18)
C19 0.0111(17) 0.0150(17) 0.0131(17) 0.0026(14) -0.0017(13) 0.0002(14)
C20 0.020(2) 0.0106(17) 0.0169(18) -0.0008(13) 0.0032(14) -0.0015(14)
C21 0.024(2) 0.0130(18) 0.024(2) 0.0006(15) -0.0010(16) -0.0027(15)
C22 0.025(2) 0.0166(19) 0.022(2) -0.0049(15) 0.0011(16) -0.0028(15)
C23 0.0159(19) 0.0196(19) 0.025(2) 0.0010(15) 0.0029(15) -0.0076(15)
C24 0.0111(17) 0.0108(16) 0.0206(18) 0.0012(13) 0.0026(14) 0.0000(13)
C25 0.0130(18) 0.0159(19) 0.0169(18) -0.0012(14) 0.0022(14) -0.0005(14)
C26 0.0134(19) 0.0195(19) 0.0198(19) -0.0010(14) -0.0018(14) 0.0017(15)
C27 0.017(2) 0.027(2) 0.0220(19) 0.0029(16) -0.0018(15) 0.0043(16)
C28 0.0141(18) 0.027(2) 0.020(2) 0.0000(15) -0.0059(15) 0.0000(15)
C29 0.0131(17) 0.0207(18) 0.0159(18) -0.0010(15) -0.0002(14) 0.0000(14)
C30 0.0179(19) 0.0229(19) 0.0121(17) -0.0026(14) -0.0020(14) 0.0012(15)
C31 0.028(2) 0.032(2) 0.018(2) -0.0036(18) -0.0059(18) -0.0023(17)
C32 0.0232(19) 0.0264(18) 0.0142(17) 0.0016(16) 0.0007(17) 0.0042(15)
C33 0.0141(19) 0.0157(19) 0.0199(19) -0.0001(15) 0.0006(14) 0.0017(15)
C34 0.023(2) 0.024(2) 0.022(2) 0.0052(16) 0.0032(15) -0.0040(16)
C35 0.020(2) 0.0201(19) 0.0178(19) -0.0036(15) 0.0003(15) 0.0038(15)
C36 0.031(3) 0.042(3) 0.080(4) 0.034(3) 0.014(3) 0.006(2)
C37 0.087(5) 0.035(3) 0.070(4) 0.005(3) 0.051(4) 0.010(3)
C38 0.113(6) 0.034(3) 0.038(3) -0.004(2) 0.012(3) -0.022(3)
C39 0.050(3) 0.040(3) 0.045(3) 0.013(2) -0.005(2) -0.003(2)
C40 0.035(3) 0.050(3) 0.029(2) 0.006(2) 0.001(2) 0.014(2)
C41 0.046(3) 0.039(3) 0.041(3) 0.012(2) -0.013(2) 0.002(2)

loop_
_atom_type_symbol
_atom_type_description
_atom_type_scat_dispersion_real
_atom_type_scat_dispersion_imag
_atom_type_scat_source
C C 0.0033 0.0016 'International Tables Vol C Tables 4.2.6.8 and 6.1.1.4'
D D 0.0000 0.0000 'International Tables Vol C Tables 4.2.6.8 and 6.1.1.4'
H H 0.0000 0.0000 'International Tables Vol C Tables 4.2.6.8 and 6.1.1.4'
I I -0.4742 1.8119 'International Tables Vol C Tables 4.2.6.8 and 6.1.1.4'
N N 0.0061 0.0033 'International Tables Vol C Tables 4.2.6.8 and 6.1.1.4'
U U -9.6767 9.6646 'International Tables Vol C Tables 4.2.6.8 and 6.1.1.4'

loop_
_geom_angle_atom_site_label_1
_geom_angle_atom_site_label_2
_geom_angle_atom_site_label_3
_geom_angle
N1 U1 N2 77.62(10)
N1 U1 I2 122.86(7)
N2 U1 I2 92.74(7)
N1 U1 I3 129.03(7)
N2 U1 I3 90.41(7)
I2 U1 I3 106.864(12)
N1 U1 I1 101.76(7)
N2 U1 I1 173.00(7)
I2 U1 I1 93.40(2)
I3 U1 I1 84.589(13)
C19 N1 C24 126.5(3)
C19 N1 U1 92.5(2)
C24 N1 U1 140.9(2)
C2 N2 C7 128.9(3)
C2 N2 U1 103.4(2)
C7 N2 U1 126.8(2)
C19 C1 C2 128.2(3)
C19 C1 H1A 115.9
C2 C1 H1A 115.9
N2 C2 C1 116.4(3)
N2 C2 C3 129.2(3)
C1 C2 C3 114.4(3)
C5 C3 C6 107.2(3)
C5 C3 C2 114.9(3)
C6 C3 C2 109.7(3)
C5 C3 C4 109.2(3)
C6 C3 C4 108.0(3)
C2 C3 C4 107.7(3)
C3 C4 H4A 109.5
C3 C4 H4B 109.5
H4A C4 H4B 109.5
C3 C4 H4C 109.5
H4A C4 H4C 109.5
H4B C4 H4C 109.5
C3 C5 H5A 109.5
C3 C5 H5B 109.5
H5A C5 H5B 109.5
C3 C5 H5C 109.5
H5A C5 H5C 109.5
H5B C5 H5C 109.5
C3 C6 H6A 109.5
C3 C6 H6B 109.5
H6A C6 H6B 109.5
C3 C6 H6C 109.5
H6A C6 H6C 109.5
H6B C6 H6C 109.5
C12 C7 C8 122.3(3)
C12 C7 N2 120.2(3)
C8 C7 N2 117.1(3)
C9 C8 C7 117.6(4)
C9 C8 C16 118.6(4)
C7 C8 C16 123.8(3)
C10 C9 C8 121.2(4)
C10 C9 H9 119.4
C8 C9 H9 119.4
C11 C10 C9 120.4(4)
C11 C10 H10 119.8
C9 C10 H10 119.8
C10 C11 C12 121.4(4)
C10 C11 H11 119.3
C12 C11 H11 119.3
C7 C12 C11 117.1(4)
C7 C12 C13 125.3(3)
C11 C12 C13 117.6(4)
C12 C13 C14 111.8(4)
C12 C13 C15 112.3(3)
C14 C13 C15 109.2(3)
C12 C13 H13 107.8
C14 C13 H13 107.8
C15 C13 H13 107.8
C13 C14 H14A 109.5
C13 C14 H14B 109.5
H14A C14 H14B 109.5
C13 C14 H14C 109.5
H14A C14 H14C 109.5
H14B C14 H14C 109.5
C13 C15 H15A 109.5
C13 C15 H15B 109.5
H15A C15 H15B 109.5
C13 C15 H15C 109.5
H15A C15 H15C 109.5
H15B C15 H15C 109.5
C8 C16 C17 110.7(3)
C8 C16 C18 112.1(3)
C17 C16 C18 110.5(3)
C8 C16 H16 107.8
C17 C16 H16 107.8
C18 C16 H16 107.8
C16 C17 H17A 109.5
C16 C17 H17B 109.5
H17A C17 H17B 109.5
C16 C17 H17C 109.5
H17A C17 H17C 109.5
H17B C17 H17C 109.5
C16 C18 H18A 109.5
C16 C18 H18B 109.5
H18A C18 H18B 109.5
C16 C18 H18C 109.5
H18A C18 H18C 109.5
H18B C18 H18C 109.5
N1 C19 C1 118.5(3)
N1 C19 C20 123.8(3)
C1 C19 C20 116.2(3)
C23 C20 C21 108.6(3)
C23 C20 C22 109.7(3)
C21 C20 C22 107.2(3)
C23 C20 C19 111.6(3)
C21 C20 C19 107.9(3)
C22 C20 C19 111.7(3)
C20 C21 H21A 109.5
C20 C21 H21B 109.5
H21A C21 H21B 109.5
C20 C21 H21C 109.5
H21A C21 H21C 109.5
H21B C21 H21C 109.5
C20 C22 H22A 109.5
C20 C22 H22B 109.5
H22A C22 H22B 109.5
C20 C22 H22C 109.5
H22A C22 H22C 109.5
H22B C22 H22C 109.5
C20 C23 H23A 109.5
C20 C23 H23B 109.5
H23A C23 H23B 109.5
C20 C23 H23C 109.5
H23A C23 H23C 109.5
H23B C23 H23C 109.5
C29 C24 C25 119.2(3)
C29 C24 N1 122.4(3)
C25 C24 N1 118.0(3)
C26 C25 C24 119.5(3)
C26 C25 C33 115.3(3)
C24 C25 C33 125.1(3)
C27 C26 C25 121.3(3)
C27 C26 H26 119.3
C25 C26 H26 119.3
C28 C27 C26 118.6(4)
C28 C27 H27 120.7
C26 C27 H27 120.7
C27 C28 C29 122.7(4)
C27 C28 H28 118.7
C29 C28 H28 118.7
C24 C29 C28 118.7(3)
C24 C29 C30 126.8(3)
C28 C29 C30 114.5(3)
C29 C30 C31 111.5(3)
C29 C30 C32 112.1(3)
C31 C30 C32 108.8(3)
C29 C30 H30 108.1
C31 C30 H30 108.1
C32 C30 H30 108.1
C30 C31 H31A 109.5
C30 C31 H31B 109.5
H31A C31 H31B 109.5
C30 C31 H31C 109.5
H31A C31 H31C 109.5
H31B C31 H31C 109.5
C30 C32 H32A 109.5
C30 C32 H32B 109.5
H32A C32 H32B 109.5
C30 C32 H32C 109.5
H32A C32 H32C 109.5
H32B C32 H32C 109.5
C25 C33 C35 113.8(3)
C25 C33 C34 110.0(3)
C35 C33 C34 110.2(3)
C25 C33 H1 107.5
C35 C33 H1 107.5
C34 C33 H1 107.5
C33 C34 H34A 109.5
C33 C34 H34B 109.5
H34A C34 H34B 109.5
C33 C34 H34C 109.5
H34A C34 H34C 109.5
H34B C34 H34C 109.5
C33 C35 H35A 109.5
C33 C35 H35B 109.5
H35A C35 H35B 109.5
C33 C35 H35C 109.5
H35A C35 H35C 109.5
H35B C35 H35C 109.5
C37 C36 C41 120.4(5)
C37 C36 H36 119.8
C41 C36 H36 119.8
C36 C37 C38 119.4(5)
C36 C37 H37 120.3
C38 C37 H37 120.3
C39 C38 C37 119.6(6)
C39 C38 H38 120.2
C37 C38 H38 120.2
C40 C39 C38 120.2(6)
C40 C39 H39 119.9
C38 C39 H39 119.9
C39 C40 C41 121.2(5)
C39 C40 H40 119.4
C41 C40 H40 119.4
C40 C41 C36 119.3(5)
C40 C41 H41 120.4
C36 C41 H41 120.4

loop_
_geom_bond_atom_site_label_1
_geom_bond_atom_site_label_2
_geom_bond_distance
U1 N1 2.282(3)
U1 N2 2.409(3)
U1 I2 2.9550(6)
U1 I3 2.9627(6)
U1 I1 2.9935(6)
N1 C19 1.365(5)
N1 C24 1.445(5)
N2 C2 1.301(4)
N2 C7 1.464(4)
C1 C19 1.397(5)
C1 C2 1.465(5)
C1 H1A 0.9500
C2 C3 1.540(5)
C3 C5 1.526(5)
C3 C6 1.535(5)
C3 C4 1.561(5)
C4 H4A 0.9800
C4 H4B 0.9800
C4 H4C 0.9800
C5 H5A 0.9800
C5 H5B 0.9800
C5 H5C 0.9800
C6 H6A 0.9800
C6 H6B 0.9800
C6 H6C 0.9800
C7 C12 1.405(5)
C7 C8 1.406(5)
C8 C9 1.397(5)
C8 C16 1.511(5)
C9 C10 1.377(6)
C9 H9 0.9500
C10 C11 1.377(6)
C10 H10 0.9500
C11 C12 1.405(5)
C11 H11 0.9500
C12 C13 1.513(6)
C13 C14 1.535(6)
C13 C15 1.535(6)
C13 H13 1.0000
C14 H14A 0.9800
C14 H14B 0.9800
C14 H14C 0.9800
C15 H15A 0.9800
C15 H15B 0.9800
C15 H15C 0.9800
C16 C17 1.528(5)
C16 C18 1.529(5)
C16 H16 1.0000
C17 H17A 0.9800
C17 H17B 0.9800
C17 H17C 0.9800
C18 H18A 0.9800
C18 H18B 0.9800
C18 H18C 0.9800
C19 C20 1.573(5)
C20 C23 1.528(5)
C20 C21 1.540(5)
C20 C22 1.549(5)
C21 H21A 0.9800
C21 H21B 0.9800
C21 H21C 0.9800
C22 H22A 0.9800
C22 H22B 0.9800
C22 H22C 0.9800
C23 H23A 0.9800
C23 H23B 0.9800
C23 H23C 0.9800
C24 C29 1.406(5)
C24 C25 1.423(5)
C25 C26 1.405(5)
C25 C33 1.513(5)
C26 C27 1.382(5)
C26 H26 0.9500
C27 C28 1.380(5)
C27 H27 0.9500
C28 C29 1.406(5)
C28 H28 0.9500
C29 C30 1.529(5)
C30 C31 1.533(5)
C30 C32 1.533(5)
C30 H30 1.0000
C31 H31A 0.9800
C31 H31B 0.9800
C31 H31C 0.9800
C32 H32A 0.9800
C32 H32B 0.9800
C32 H32C 0.9800
C33 C35 1.528(5)
C33 C34 1.531(5)
C33 H1 1.0000
C34 H34A 0.9800
C34 H34B 0.9800
C34 H34C 0.9800
C35 H35A 0.9800
C35 H35B 0.9800
C35 H35C 0.9800
C36 C37 1.373(8)
C36 C41 1.379(8)
C36 H36 0.9500
C37 C38 1.398(9)
C37 H37 0.9500
C38 C39 1.372(8)
C38 H38 0.9500
C39 C40 1.358(7)
C39 H39 0.9500
C40 C41 1.371(7)
C40 H40 0.9500
C41 H41 0.9500

loop_
_geom_torsion_atom_site_label_1
_geom_torsion_atom_site_label_2
_geom_torsion_atom_site_label_3
_geom_torsion_atom_site_label_4
_geom_torsion
N2 U1 N1 C19 78.4(2)
I2 U1 N1 C19 163.63(17)
I3 U1 N1 C19 -1.9(2)
I1 U1 N1 C19 -94.45(19)
N2 U1 N1 C24 -106.5(4)
I2 U1 N1 C24 -21.3(4)
I3 U1 N1 C24 173.2(3)
I1 U1 N1 C24 80.6(3)
N1 U1 N2 C2 -64.4(2)
I2 U1 N2 C2 172.5(2)
I3 U1 N2 C2 65.6(2)
I1 U1 N2 C2 21.3(7)
N1 U1 N2 C7 125.7(3)
I2 U1 N2 C7 2.7(3)
I3 U1 N2 C7 -104.2(3)
I1 U1 N2 C7 -148.6(5)
C7 N2 C2 C1 -175.9(3)
U1 N2 C2 C1 14.5(3)
C7 N2 C2 C3 5.0(6)
U1 N2 C2 C3 -164.6(3)
C19 C1 C2 N2 51.8(5)
C19 C1 C2 C3 -129.0(4)
N2 C2 C3 C5 -16.7(5)
C1 C2 C3 C5 164.2(3)
N2 C2 C3 C6 -137.5(4)
C1 C2 C3 C6 43.3(4)
N2 C2 C3 C4 105.1(4)
C1 C2 C3 C4 -74.0(4)
C2 N2 C7 C12 -85.7(5)
U1 N2 C7 C12 81.6(4)
C2 N2 C7 C8 101.5(4)
U1 N2 C7 C8 -91.2(3)
C12 C7 C8 C9 -0.1(6)
N2 C7 C8 C9 172.5(3)
C12 C7 C8 C16 -179.6(3)
N2 C7 C8 C16 -7.0(5)
C7 C8 C9 C10 0.1(6)
C16 C8 C9 C10 179.7(4)
C8 C9 C10 C11 0.4(6)
C9 C10 C11 C12 -0.9(7)
C8 C7 C12 C11 -0.4(6)
N2 C7 C12 C11 -172.8(3)
C8 C7 C12 C13 178.4(4)
N2 C7 C12 C13 6.0(6)
C10 C11 C12 C7 0.9(6)
C10 C11 C12 C13 -178.0(4)
C7 C12 C13 C14 -115.6(4)
C11 C12 C13 C14 63.2(5)
C7 C12 C13 C15 121.1(4)
C11 C12 C13 C15 -60.0(5)
C9 C8 C16 C17 -69.6(4)
C7 C8 C16 C17 109.9(4)
C9 C8 C16 C18 54.3(5)
C7 C8 C16 C18 -126.2(4)
C24 N1 C19 C1 135.0(4)
U1 N1 C19 C1 -48.9(3)
C24 N1 C19 C20 -60.0(5)
U1 N1 C19 C20 116.1(3)
C2 C1 C19 N1 -28.4(6)
C2 C1 C19 C20 165.4(3)
N1 C19 C20 C23 13.2(5)
C1 C19 C20 C23 178.6(3)
N1 C19 C20 C21 -106.0(4)
C1 C19 C20 C21 59.4(4)
N1 C19 C20 C22 136.5(3)
C1 C19 C20 C22 -58.1(4)
C19 N1 C24 C29 -36.8(5)
U1 N1 C24 C29 149.3(3)
C19 N1 C24 C25 150.5(3)
U1 N1 C24 C25 -23.4(5)
C29 C24 C25 C26 -1.4(5)
N1 C24 C25 C26 171.6(3)
C29 C24 C25 C33 176.4(4)
N1 C24 C25 C33 -10.7(6)
C24 C25 C26 C27 -0.6(6)
C33 C25 C26 C27 -178.5(3)
C25 C26 C27 C28 1.7(6)
C26 C27 C28 C29 -0.9(6)
C25 C24 C29 C28 2.1(5)
N1 C24 C29 C28 -170.5(3)
C25 C24 C29 C30 -177.5(3)
N1 C24 C29 C30 9.8(6)
C27 C28 C29 C24 -1.0(6)
C27 C28 C29 C30 178.7(4)
C24 C29 C30 C31 121.9(4)
C28 C29 C30 C31 -57.7(4)
C24 C29 C30 C32 -115.7(4)
C28 C29 C30 C32 64.6(4)
C26 C25 C33 C35 -48.3(5)
C24 C25 C33 C35 133.9(4)
C26 C25 C33 C34 75.9(4)
C24 C25 C33 C34 -101.9(4)
C41 C36 C37 C38 1.3(8)
C36 C37 C38 C39 0.4(8)
C37 C38 C39 C40 -1.0(8)
C38 C39 C40 C41 -0.2(8)
C39 C40 C41 C36 2.0(7)
C37 C36 C41 C40 -2.5(7)
